data_1566232
loop_
_publ_author_name
'Vladislav V. Gurzhiy'
'Alina R. Izatulina'
'Maria G. Krzhizhanovskaya'
'Mikhail N. Murashko'
'Dar-ya V. Spiridonova'
'Vladimir V. Shilovskikh'
'Sergey V. Krivovichev'

_publ_section_title
;
 Thermal behavior of uranyl selenite minerals derriksite and
 demesmaekerite
;
_journal_name_full 'Journal of GeoSciences'
_journal_page_first 249
_journal_page_last 259
_journal_paper_doi 10.3190/jgeosci.315
_journal_volume 65
_journal_year 2020
_chemical_formula_moiety 'Cu4 H6 O14 Se2 U'
_chemical_formula_sum 'Cu4 H6 O14 Se2 U'
_chemical_formula_weight 880.16
_space_group_crystal_system orthorhombic
_space_group_IT_number 31
_space_group_name_Hall 'P 2ac -2'
_space_group_name_H-M_alt 'P m n 21'
_atom_sites_solution_hydrogens difmap
_cell_angle_alpha 90
_cell_angle_beta 90
_cell_angle_gamma 90
_cell_formula_units_Z 2
_cell_length_a 5.9843(3)
_cell_length_b 5.5966(4)
_cell_length_c 19.1599(10)
_cell_measurement_reflns_used 2155
_cell_measurement_temperature 360(2)
_cell_measurement_theta_max 31.2010
_cell_measurement_theta_min 3.7840
_cell_volume 641.70(7)
_computing_cell_refinement 'CrysAlisPro 1.171.39.44a (Rigaku OD, 2018)'
_computing_data_collection 'CrysAlisPro 1.171.39.44a (Rigaku OD, 2018)'
_computing_data_reduction 'CrysAlisPro 1.171.39.44a (Rigaku OD, 2018)'
_computing_molecular_graphics 'Olex2 1.3 (Dolomanov et al., 2009)'
_computing_publication_material 'Olex2 1.3 (Dolomanov et al., 2009)'
_computing_structure_refinement 'SHELXL 2018/3 (Sheldrick, 2015)'
_computing_structure_solution 'SHELXT 2018/3 (Sheldrick, 2015)'
_diffrn_ambient_environment air
_diffrn_ambient_temperature 360(2)
_diffrn_detector 'CCD plate'
_diffrn_detector_area_resol_mean 10.3829
_diffrn_detector_type Atlas
_diffrn_measured_fraction_theta_full 0.998
_diffrn_measured_fraction_theta_max 0.999
_diffrn_measurement_details
;
List of Runs (angles in degrees, time in seconds):

  # Type    Start    End  Width  t~exp~   \w     \q     \k     \f   Frames
--------------------------------------------------------------------------
  1  \w    -47.00   3.00   1.00   22.50    --  -14.99  77.00-180.00   50
  2  \w    -27.00  19.00   1.00   22.50    --  -14.99 -77.00-150.00   46
  3  \w     42.00  83.00   1.00   22.50    --   16.86 178.00 -30.00   41
  4  \w     31.00  59.00   1.00   22.50    --   16.86 -99.00 120.00   28
  5  \w     -4.00  93.00   1.00   22.50    --   16.86  38.00 120.00   97
  6  \w     -8.00  93.00   1.00   22.50    --   16.86  38.00  30.00  101
;
_diffrn_measurement_device 'four-circle diffractometer'
_diffrn_measurement_device_type 'SuperNova, Dual, Cu at home/near, Atlas'
_diffrn_measurement_method '\w scans'
_diffrn_orient_matrix_type 'CrysAlisPro convention (1999,Acta A55,543-557)'
_diffrn_orient_matrix_UB_11 -0.1102908000
_diffrn_orient_matrix_UB_12 0.0364121000
_diffrn_orient_matrix_UB_13 -0.0083929000
_diffrn_orient_matrix_UB_21 0.0278914000
_diffrn_orient_matrix_UB_22 0.1196919000
_diffrn_orient_matrix_UB_23 0.0085098000
_diffrn_orient_matrix_UB_31 0.0332596000
_diffrn_orient_matrix_UB_32 0.0204167000
_diffrn_orient_matrix_UB_33 -0.0350307000
_diffrn_radiation_monochromator mirror
_diffrn_radiation_probe x-ray
_diffrn_radiation_type 'Mo K\a'
_diffrn_radiation_wavelength 0.71073
_diffrn_reflns_av_R_equivalents 0.0459
_diffrn_reflns_av_unetI/netI 0.0442
_diffrn_reflns_Laue_measured_fraction_full 0.998
_diffrn_reflns_Laue_measured_fraction_max 0.999
_diffrn_reflns_limit_h_max 7
_diffrn_reflns_limit_h_min -6
_diffrn_reflns_limit_k_max 6
_diffrn_reflns_limit_k_min -7
_diffrn_reflns_limit_l_max 24
_diffrn_reflns_limit_l_min -22
_diffrn_reflns_number 5206
_diffrn_reflns_point_group_measured_fraction_full 0.973
_diffrn_reflns_point_group_measured_fraction_max 0.969
_diffrn_reflns_theta_full 25.242
_diffrn_reflns_theta_max 27.488
_diffrn_reflns_theta_min 3.567
_diffrn_source 'micro-focus sealed X-ray tube'
_diffrn_source_type 'SuperNova (Mo) X-ray Source'
_exptl_absorpt_coefficient_mu 24.840
_exptl_absorpt_correction_T_max 0.995
_exptl_absorpt_correction_T_min 0.989
_exptl_absorpt_correction_type analytical
_exptl_absorpt_process_details
;
CrysAlisPro 1.171.39.44a (Rigaku Oxford Diffraction, 2018)
Analytical numeric absorption correction using a multifaceted crystal
			model based on expressions derived by R.C. Clark & J.S. Reid.
(Clark, R. C. & Reid, J. S. (1995). Acta Cryst. A51, 887-897)
Empirical absorption correction using spherical harmonics,
 implemented in SCALE3 ABSPACK scaling algorithm.
;
_exptl_crystal_colour green
_exptl_crystal_density_diffrn 4.555
_exptl_crystal_description prism
_exptl_crystal_F_000 788
_exptl_crystal_size_max 0.108
_exptl_crystal_size_mid 0.06
_exptl_crystal_size_min 0.041
_refine_diff_density_max 1.208
_refine_diff_density_min -1.435
_refine_diff_density_rms 0.232
_refine_ls_abs_structure_details
;
 Flack x determined using 638 quotients [(I+)-(I-)]/[(I+)+(I-)]
 (Parsons, Flack and Wagner, Acta Cryst. B69 (2013) 249-259).
;
_refine_ls_abs_structure_Flack -0.02(3)
_refine_ls_extinction_coef .
_refine_ls_extinction_method none
_refine_ls_goodness_of_fit_ref 1.068
_refine_ls_hydrogen_treatment refxyz
_refine_ls_matrix_type full
_refine_ls_number_parameters 123
_refine_ls_number_reflns 1568
_refine_ls_number_restraints 7
_refine_ls_restrained_S_all 1.065
_refine_ls_R_factor_all 0.0497
_refine_ls_R_factor_gt 0.0472
_refine_ls_shift/su_max 0.000
_refine_ls_shift/su_mean 0.000
_refine_ls_structure_factor_coef Fsqd
_refine_ls_weighting_details 'w=1/[\s^2^(Fo^2^)+(0.0806P)^2^+0.7948P] where P=(Fo^2^+2Fc^2^)/3'
_refine_ls_weighting_scheme calc
_refine_ls_wR_factor_gt 0.1148
_refine_ls_wR_factor_ref 0.1170
_reflns_Friedel_coverage 0.885
_reflns_Friedel_fraction_full 0.945
_reflns_Friedel_fraction_max 0.938
_reflns_number_gt 1487
_reflns_number_total 1568
_reflns_threshold_expression 'I > 2\s(I)'
_cod_data_source_file Derriksite_SN_87C_last.cif
_cod_data_source_block derriksite_sn_87C
_cod_original_cell_volume 641.69(6)
_cod_database_code 1566232
_chemical_oxdiff_formula 'Cu4 U Se2 O14'
_shelx_space_group_comment
;
The symmetry employed for this shelxl refinement is uniquely defined
by the following loop, which should always be used as a source of
symmetry information in preference to the above space-group names.
They are only intended as comments.
;
_reflns_odcompleteness_completeness 99.70
_reflns_odcompleteness_iscentric 1
_reflns_odcompleteness_theta 28.51
_olex2_refinement_description
;
1. Fixed Uiso
 At 1.5 times of:
  All O(H) groups, All O(H,H) groups
2. Restrained distances
 O7-H7
 0.9 with sigma of 0.02
 O8-H8
 1 with sigma of 0.02
 H8-O1_$2
 2.15 with sigma of 0.02
 O10-H10
 0.9 with sigma of 0.02
 O9-H9
 1 with sigma of 0.02
 H9-O5_$4
 2.15 with sigma of 0.02
3. Others
 Fixed Sof: H9(0.5)
;
_olex2_submission_special_instructions 'No special instructions were received'
_oxdiff_exptl_absorpt_empirical_details
;
Empirical correction (ABSPACK) includes:
- Absorption correction using spherical harmonics
- Frame scaling
;
_oxdiff_exptl_absorpt_empirical_full_max 2.695
_oxdiff_exptl_absorpt_empirical_full_min 0.561

loop_
_space_group_symop_operation_xyz
'x, y, z'
'-x+1/2, -y, z+1/2'
'x+1/2, -y, z+1/2'
'-x, y, z'

loop_
_atom_site_label
_atom_site_type_symbol
_atom_site_fract_x
_atom_site_fract_y
_atom_site_fract_z
_atom_site_U_iso_or_equiv
_atom_site_adp_type
_atom_site_occupancy
_atom_site_site_symmetry_order
_atom_site_calc_flag
_atom_site_refinement_flags_posn
_atom_site_refinement_flags_adp
_atom_site_refinement_flags_occupancy
_atom_site_disorder_assembly
_atom_site_disorder_group
U1 U -0.500000 -0.1838(2) -0.60657(6) 0.0221(3) Uani 1 2 d S T P . .
Se1 Se 0.000000 0.1401(6) -0.52750(15) 0.0243(7) Uani 1 2 d S T P . .
Se2 Se -1.000000 -0.5061(6) -0.68967(14) 0.0230(6) Uani 1 2 d S T P . .
Cu1 Cu 0.2502(3) -0.6104(4) -0.36157(13) 0.0137(5) Uani 1 1 d . . . . .
Cu2 Cu 0.000000 -0.1147(5) -0.35416(19) 0.0128(6) Uani 1 2 d S T P . .
Cu3 Cu 0.500000 -0.1057(5) -0.35618(19) 0.0123(6) Uani 1 2 d S T P . .
O1 O -0.500000 -0.455(6) -0.5569(14) 0.043(6) Uani 1 2 d S T P . .
O2 O -0.500000 0.082(5) -0.6566(11) 0.044(7) Uani 1 2 d S T P . .
O3 O -0.218(3) -0.060(4) -0.5348(9) 0.041(5) Uani 1 1 d . . . . .
O4 O 0.000000 0.199(4) -0.4423(10) 0.018(4) Uani 1 2 d S T P . .
O5 O -0.780(3) -0.311(3) -0.6818(10) 0.035(4) Uani 1 1 d . . . . .
O6 O -1.000000 -0.557(4) -0.7738(11) 0.020(4) Uani 1 2 d S T P . .
O7 O 0.254(2) -0.278(3) -0.4021(7) 0.014(3) Uani 1 1 d D . . . .
H7 H 0.25(4) -0.26(5) -0.449(2) 0.021 Uiso 1 1 d D U . . .
O8 O 0.500000 -0.726(3) -0.4140(11) 0.013(3) Uani 1 2 d DS T P . .
H8 H 0.500000 -0.61(3) -0.454(5) 0.020 Uiso 1 2 d DS U P . .
O9 O 0.000000 -0.492(3) -0.3086(10) 0.015(3) Uani 1 2 d DS T P . .
O10 O 0.2487(18) 0.066(2) -0.3123(8) 0.014(3) Uani 1 1 d D . . . .
H10 H 0.27(4) 0.09(5) -0.266(3) 0.022 Uiso 1 1 d D U . . .
H9 H -0.07(4) -0.56(7) -0.266(11) 0.022 Uiso 0.5 1 d D U P . .

loop_
_atom_site_aniso_label
_atom_site_aniso_U_11
_atom_site_aniso_U_22
_atom_site_aniso_U_33
_atom_site_aniso_U_23
_atom_site_aniso_U_13
_atom_site_aniso_U_12
U1 0.0165(4) 0.0356(6) 0.0143(4) -0.0059(4) 0.000 0.000
Se1 0.0219(13) 0.0351(18) 0.0161(13) 0.0025(11) 0.000 0.000
Se2 0.0205(12) 0.0336(17) 0.0150(12) 0.0035(11) 0.000 0.000
Cu1 0.0078(9) 0.0101(10) 0.0233(12) 0.0007(9) 0.0017(9) 0.0009(7)
Cu2 0.0056(12) 0.0106(14) 0.0222(15) -0.0018(12) 0.000 0.000
Cu3 0.0050(11) 0.0095(13) 0.0225(15) -0.0031(12) 0.000 0.000
O1 0.041(14) 0.057(18) 0.031(12) 0.007(12) 0.000 0.000
O2 0.074(18) 0.042(15) 0.015(11) 0.009(10) 0.000 0.000
O3 0.027(7) 0.070(14) 0.026(9) -0.015(9) -0.004(6) -0.008(9)
O4 0.011(8) 0.028(12) 0.017(10) 0.000(8) 0.000 0.000
O5 0.036(8) 0.042(11) 0.027(9) -0.015(7) -0.003(7) -0.002(7)
O6 0.014(9) 0.020(10) 0.027(10) -0.008(8) 0.000 0.000
O7 0.008(6) 0.013(7) 0.021(7) -0.008(5) 0.004(4) 0.001(5)
O8 0.007(8) 0.005(8) 0.027(10) -0.007(7) 0.000 0.000
O9 0.012(7) 0.019(9) 0.014(8) 0.003(7) 0.000 0.000
O10 0.013(6) 0.009(6) 0.022(6) -0.004(5) -0.001(5) 0.000(4)

loop_
_atom_type_symbol
_atom_type_description
_atom_type_scat_dispersion_real
_atom_type_scat_dispersion_imag
_atom_type_scat_source
Cu Cu 0.3201 1.2651 'International Tables Vol C Tables 4.2.6.8 and 6.1.1.4'
H H 0.0000 0.0000 'International Tables Vol C Tables 4.2.6.8 and 6.1.1.4'
O O 0.0106 0.0060 'International Tables Vol C Tables 4.2.6.8 and 6.1.1.4'
Se Se -0.0929 2.2259 'International Tables Vol C Tables 4.2.6.8 and 6.1.1.4'
U U -9.6767 9.6646 'International Tables Vol C Tables 4.2.6.8 and 6.1.1.4'

loop_
_exptl_crystal_face_index_h
_exptl_crystal_face_index_k
_exptl_crystal_face_index_l
_exptl_crystal_face_perp_dist
-3 1 25 0.0213
-8 0 1 0.0487
8 0 5 0.0396
-2 5 19 0.0250
1 7 -11 0.0187
2 -4 -21 0.0323
-1 -7 10 0.0219

loop_
_geom_angle_atom_site_label_1
_geom_angle_atom_site_label_2
_geom_angle_atom_site_label_3
_geom_angle
_geom_angle_site_symmetry_1
_geom_angle_site_symmetry_3
O1 U1 O3 86.4(9) . 4_455
O1 U1 O3 86.4(9) . .
O1 U1 O5 93.9(9) . .
O1 U1 O5 93.9(9) . 4_455
O2 U1 O1 179.2(14) . .
O2 U1 O3 94.1(8) . .
O2 U1 O3 94.1(8) . 4_455
O2 U1 O5 85.5(7) . 4_455
O2 U1 O5 85.5(7) . .
O3 U1 O3 95.2(9) . 4_455
O3 U1 O5 86.2(6) 4_455 .
O3 U1 O5 178.6(6) . .
O3 U1 O5 178.6(6) 4_455 4_455
O3 U1 O5 86.2(6) . 4_455
O5 U1 O5 92.4(8) . 4_455
O3 Se1 O3 98.2(14) . 4
O4 Se1 O3 102.0(8) . 4
O4 Se1 O3 102.0(8) . .
O5 Se2 O5 100.2(12) 4_355 .
O6 Se2 O5 101.3(8) . .
O6 Se2 O5 101.3(8) . 4_355
Cu1 Cu1 Cu1 180.0 4_655 4
O4 Cu1 Cu1 51.4(3) 1_545 4
O4 Cu1 Cu1 128.6(3) 1_545 4_655
O4 Cu1 O6 175.6(6) 1_545 2_445
O6 Cu1 Cu1 127.8(3) 2_445 4
O6 Cu1 Cu1 52.2(3) 2_445 4_655
O7 Cu1 Cu1 90.7(4) . 4
O7 Cu1 Cu1 89.3(4) . 4_655
O7 Cu1 O4 99.8(6) . 1_545
O7 Cu1 O6 84.5(6) . 2_445
O7 Cu1 O10 175.1(6) . 1_545
O8 Cu1 Cu1 38.7(4) . 4_655
O8 Cu1 Cu1 141.3(4) . 4
O8 Cu1 O4 89.9(5) . 1_545
O8 Cu1 O6 90.8(5) . 2_445
O8 Cu1 O7 95.8(7) . .
O8 Cu1 O9 179.6(7) . .
O8 Cu1 O10 86.9(7) . 1_545
O9 Cu1 Cu1 141.0(5) . 4_655
O9 Cu1 Cu1 39.0(5) . 4
O9 Cu1 O4 90.4(6) . 1_545
O9 Cu1 O6 88.9(6) . 2_445
O9 Cu1 O7 83.9(7) . .
O9 Cu1 O10 93.4(7) . 1_545
O10 Cu1 Cu1 90.3(3) 1_545 4_655
O10 Cu1 Cu1 89.7(3) 1_545 4
O10 Cu1 O4 84.3(6) 1_545 1_545
O10 Cu1 O6 91.4(6) 1_545 2_445
O7 Cu2 O4 90.7(5) . .
O7 Cu2 O4 90.7(5) 4 .
O7 Cu2 O7 99.2(8) . 4
O7 Cu2 O9 75.7(5) 4 .
O7 Cu2 O9 75.7(5) . .
O9 Cu2 O4 158.6(7) . .
O10 Cu2 O4 85.0(5) 4 .
O10 Cu2 O4 85.0(5) . .
O10 Cu2 O7 81.2(5) . .
O10 Cu2 O7 175.7(6) 4 .
O10 Cu2 O7 81.2(5) 4 4
O10 Cu2 O7 175.7(6) . 4
O10 Cu2 O9 108.5(5) . .
O10 Cu2 O9 108.5(5) 4 .
O10 Cu2 O10 98.2(7) . 4
O7 Cu3 Cu2 138.1(4) . 1_655
O7 Cu3 Cu2 41.4(4) 4_655 1_655
O7 Cu3 O7 96.7(8) . 4_655
O7 Cu3 O8 103.2(5) . 1_565
O7 Cu3 O8 103.2(5) 4_655 1_565
O7 Cu3 O10 178.5(6) 4_655 .
O7 Cu3 O10 81.9(5) . .
O7 Cu3 O10 81.9(5) 4_655 4_655
O7 Cu3 O10 178.5(6) . 4_655
O8 Cu3 Cu2 91.20(9) 1_565 1_655
O10 Cu3 Cu2 40.6(4) 4_655 1_655
O10 Cu3 Cu2 139.9(4) . 1_655
O10 Cu3 O8 76.5(5) . 1_565
O10 Cu3 O8 76.5(5) 4_655 1_565
O10 Cu3 O10 99.4(7) . 4_655
Se1 O3 U1 143.5(12) . .
Se1 O4 Cu1 136.0(6) . 1_565
Se1 O4 Cu1 136.0(6) . 4_565
Se1 O4 Cu2 122.4(11) . .
Cu1 O4 Cu1 77.1(6) 1_565 4_565
Cu1 O4 Cu2 82.8(6) 4_565 .
Cu1 O4 Cu2 82.8(6) 1_565 .
Se2 O5 U1 143.5(11) . .
Se2 O6 Cu1 127.8(8) . 3_344
Se2 O6 Cu1 127.8(8) . 2_444
Cu1 O6 Cu1 75.7(6) 3_344 2_444
Cu1 O7 H7 118(10) . .
Cu2 O7 Cu1 103.7(6) . .
Cu2 O7 H7 113(10) . .
Cu3 O7 Cu1 106.9(7) . .
Cu3 O7 Cu2 98.0(6) . .
Cu3 O7 H7 114(10) . .
Cu1 O8 Cu1 102.7(9) 4_655 .
Cu1 O8 Cu3 93.3(7) 4_655 1_545
Cu1 O8 Cu3 93.3(7) . 1_545
Cu1 O8 H8 101(6) 4_655 .
Cu1 O8 H8 101(6) . .
Cu3 O8 H8 157(10) 1_545 .
Cu1 O9 Cu1 102.0(9) . 4
Cu1 O9 Cu2 96.7(6) . .
Cu1 O9 Cu2 96.7(6) 4 .
Cu1 O9 H9 130(10) . .
Cu1 O9 H9 88(10) 4 .
Cu2 O9 H9 131(10) . .
Cu1 O10 H10 109(10) 1_565 .
Cu2 O10 Cu1 105.6(6) . 1_565
Cu2 O10 Cu3 98.8(6) . .
Cu2 O10 H10 124(10) . .
Cu3 O10 Cu1 103.3(6) . 1_565
Cu3 O10 H10 114(10) . .

loop_
_geom_bond_atom_site_label_1
_geom_bond_atom_site_label_2
_geom_bond_distance
_geom_bond_site_symmetry_2
U1 O1 1.79(3) .
U1 O2 1.77(3) .
U1 O3 2.284(16) .
U1 O3 2.284(16) 4_455
U1 O5 2.324(17) .
U1 O5 2.324(17) 4_455
Se1 O3 1.726(19) 4
Se1 O3 1.726(19) .
Se1 O4 1.67(2) .
Se2 O5 1.715(18) 4_355
Se2 O5 1.715(18) .
Se2 O6 1.64(2) .
Cu1 Cu1 2.990(4) 4_655
Cu1 Cu1 2.995(4) 4
Cu1 O4 2.402(16) 1_545
Cu1 O6 2.436(18) 2_445
Cu1 O7 2.015(15) .
Cu1 O8 1.914(12) .
Cu1 O9 1.927(13) .
Cu1 O10 2.044(14) 1_545
Cu2 O4 2.44(2) .
Cu2 O7 2.000(13) .
Cu2 O7 2.000(13) 4
Cu2 O9 2.283(19) .
Cu2 O10 1.969(12) 4
Cu2 O10 1.969(12) .
Cu3 O7 1.966(14) .
Cu3 O7 1.966(13) 4_655
Cu3 O8 2.39(2) 1_565
Cu3 O10 1.972(12) .
Cu3 O10 1.972(12) 4_655
O7 H7 0.90(3) .
O8 H8 1.00(3) .
O9 H9 1.00(3) .
O10 H10 0.90(3) .

loop_
_geom_torsion_atom_site_label_1
_geom_torsion_atom_site_label_2
_geom_torsion_atom_site_label_3
_geom_torsion_atom_site_label_4
_geom_torsion
_geom_torsion_site_symmetry_1
_geom_torsion_site_symmetry_2
_geom_torsion_site_symmetry_3
_geom_torsion_site_symmetry_4
O3 Se1 O3 U1 -109.6(17) 4 . . .
O3 Se1 O4 Cu1 -65.6(16) . . . 4_565
O3 Se1 O4 Cu1 -166.9(14) 4 . . 4_565
O3 Se1 O4 Cu1 166.9(14) . . . 1_565
O3 Se1 O4 Cu1 65.6(16) 4 . . 1_565
O3 Se1 O4 Cu2 -50.6(7) 4 . . .
O3 Se1 O4 Cu2 50.6(7) . . . .
O4 Se1 O3 U1 146.1(17) . . . .
O5 Se2 O5 U1 106.0(16) 4_355 . . .
O5 Se2 O6 Cu1 102.4(11) 4_355 . . 2_444
O5 Se2 O6 Cu1 -102.4(11) . . . 3_344
O5 Se2 O6 Cu1 -0.5(13) . . . 2_444
O5 Se2 O6 Cu1 0.5(13) 4_355 . . 3_344
O6 Se2 O5 U1 -150.1(15) . . . .

loop_
_exptl_oxdiff_crystal_face_indexfrac_h
_exptl_oxdiff_crystal_face_indexfrac_k
_exptl_oxdiff_crystal_face_indexfrac_l
_exptl_oxdiff_crystal_face_x
_exptl_oxdiff_crystal_face_y
_exptl_oxdiff_crystal_face_z
-2.6320 1.2167 25.1936 -0.0104 -0.0042 0.9999
-8.4076 0.1667 0.5799 -0.9197 0.2163 0.3277
8.2525 0.1046 5.1923 0.9666 -0.2289 -0.1150
-2.1224 5.1811 18.9871 0.1177 0.5188 0.8467
0.8673 7.0849 -11.0871 0.2241 0.9358 -0.2721
2.3067 -4.3550 -21.0966 -0.0902 -0.4047 -0.9100
-0.7693 -7.2103 10.1697 -0.2262 -0.9456 0.2339
